data_2201850
loop_
_publ_author_name
'Daniel E. Lynch'
'Ian McClenaghan'

_publ_section_title
;
 Diethyl (4-<i>tert</i>-butyl-1,3-thiazol-2-ylaminomethylene)malonate
;
_journal_issue 2
_journal_name_full 'Acta Crystallographica Section E'
_journal_page_first o242
_journal_page_last o243
_journal_paper_doi 10.1107/S1600536803001302
_journal_volume 59
_journal_year 2003
_chemical_formula_iupac 'C15 H23 N2 O4 S'
_chemical_formula_moiety 'C15 H23 N2 O4 S'
_chemical_formula_sum 'C15 H23 N2 O4 S'
_chemical_formula_weight 327.41
_chemical_melting_point 335.5(5)
_chemical_name_systematic
;
Diethyl (4-tert-butyl-1,3-thiazol-2-ylaminomethylene)malonate
;
_space_group_IT_number 15
_symmetry_cell_setting monoclinic
_symmetry_space_group_name_Hall '-C 2yc'
_symmetry_space_group_name_H-M 'C 1 2/c 1'
_atom_sites_solution_hydrogens geom
_atom_sites_solution_primary direct
_atom_sites_solution_secondary difmap
_audit_creation_method SHELXL-97
_cell_angle_alpha 90.00
_cell_angle_beta 103.69(3)
_cell_angle_gamma 90.00
_cell_formula_units_Z 8
_cell_length_a 19.663(4)
_cell_length_b 13.177(3)
_cell_length_c 13.708(3)
_cell_measurement_reflns_used 7703
_cell_measurement_temperature 150(2)
_cell_measurement_theta_max 27.48
_cell_measurement_theta_min 2.91
_cell_volume 3450.8(14)
_computing_cell_refinement 'DENZO and COLLECT'
_computing_data_collection 'DENZO (Otwinowski & Minor, 1997) and COLLECT (Hooft, 1998)'
_computing_data_reduction 'DENZO and COLLECT'
_computing_molecular_graphics 'PLATON97 (Spek, 1997)'
_computing_publication_material SHELXL97
_computing_structure_refinement 'SHELXL97 (Sheldrick, 1997)'
_computing_structure_solution 'SHELXS97 (Sheldrick, 1997)'
_diffrn_ambient_temperature 150(2)
_diffrn_detector_area_resol_mean 9.091
_diffrn_measured_fraction_theta_full 0.989
_diffrn_measured_fraction_theta_max 0.989
_diffrn_measurement_device_type 'Bruker--Nonius KappaCCD area-detector'
_diffrn_measurement_method '\f and \w'
_diffrn_radiation_monochromator graphite
_diffrn_radiation_source 'Bruker--Nonius FR591 rotating anode'
_diffrn_radiation_type MoK\a
_diffrn_radiation_wavelength 0.71073
_diffrn_reflns_av_R_equivalents 0.1129
_diffrn_reflns_av_sigmaI/netI 0.1198
_diffrn_reflns_limit_h_max 25
_diffrn_reflns_limit_h_min -25
_diffrn_reflns_limit_k_max 17
_diffrn_reflns_limit_k_min -17
_diffrn_reflns_limit_l_max 17
_diffrn_reflns_limit_l_min -16
_diffrn_reflns_number 12347
_diffrn_reflns_theta_full 27.47
_diffrn_reflns_theta_max 27.47
_diffrn_reflns_theta_min 3.06
_diffrn_standards_number 0
_exptl_absorpt_coefficient_mu 0.206
_exptl_absorpt_correction_T_max 0.984
_exptl_absorpt_correction_T_min 0.933
_exptl_absorpt_correction_type multi-scan
_exptl_absorpt_process_details '(SORTAV; Blessing, 1995)'
_exptl_crystal_colour colourless
_exptl_crystal_density_diffrn 1.257
_exptl_crystal_density_method 'not measured'
_exptl_crystal_description needle
_exptl_crystal_F_000 1392
_exptl_crystal_size_max 0.34
_exptl_crystal_size_mid 0.10
_exptl_crystal_size_min 0.08
_refine_diff_density_max 0.442
_refine_diff_density_min -0.944
_refine_ls_extinction_coef 0.0067(16)
_refine_ls_extinction_expression Fc^*^=kFc[1+0.001xFc^2^\l^3^/sin(2\q)]^-1/4^
_refine_ls_extinction_method SHELXL97
_refine_ls_goodness_of_fit_ref 1.163
_refine_ls_hydrogen_treatment constr
_refine_ls_matrix_type full
_refine_ls_number_parameters 226
_refine_ls_number_reflns 3916
_refine_ls_number_restraints 32
_refine_ls_restrained_S_all 1.173
_refine_ls_R_factor_all 0.1996
_refine_ls_R_factor_gt 0.0956
_refine_ls_shift/su_max <0.001
_refine_ls_shift/su_mean <0.001
_refine_ls_structure_factor_coef Fsqd
_refine_ls_weighting_details 'w = 1/[\s^2^(Fo^2^)+(0.1206P)^2^+1.7968P] where P = (Fo^2^+2Fc^2^)/3'
_refine_ls_weighting_scheme calc
_refine_ls_wR_factor_gt 0.2478
_refine_ls_wR_factor_ref 0.2995
_reflns_number_gt 1830
_reflns_number_total 3916
_reflns_threshold_expression I>2\s(I)
_cod_data_source_file cf6233.cif
_cod_data_source_block I
_cod_depositor_comments
;
The following automatic conversions were performed:
'_symmetry_cell_setting' value 'Monoclinic' changed to 'monoclinic'
according to '/home/saulius/struct/CIF-dictionaries/cif_core.dic'
dictionary named 'cif_core.dic' version 2.4.1 from 2010-06-29.

Automatic conversion script
Id: cif_fix_enum 1527 2010-12-29 10:47:43Z saulius 

The following automatic conversions were performed:

'_chemical_melting_point' value '335-336 K' was changed to '335.5(5)'
- the average value was taken and precision was estimated.

Automatic conversion script
Id: cif_fix_values 1646 2011-03-28 12:23:43Z adriana 

The following automatic conversions were performed:

'_chemical_melting_point' value '335-336 K' was changed to '335.5(5)'
- the average value was taken and precision was
estimated.

'_symmetry_cell_setting' value 'Monoclinic' changed to
'monoclinic' according to
/home/saulius/struct/CIF-dictionaries/cif_core.dic dictionary named
'cif_core.dic' version 2.4.1 from
2010-06-29.

'_exptl_absorpt_correction_type' value 'Multi-scan'
changed to 'multi-scan' according to
/home/saulius/struct/CIF-dictionaries/cif_core.dic dictionary named
'cif_core.dic' version 2.4.1 from 2010-06-29.

Automatic conversion script
Id: cif_fix_values 1715 2011-07-08 13:25:40Z adriana 
;
_cod_original_cell_volume 3450.8(13)
_cod_original_sg_symbol_H-M 'C 2/c'
_cod_database_code 2201850
_cod_database_fobs_code 2201850

loop_
_symmetry_equiv_pos_as_xyz
'x, y, z'
'-x, y, -z+1/2'
'x+1/2, y+1/2, z'
'-x+1/2, y+1/2, -z+1/2'
'-x, -y, -z'
'x, -y, z-1/2'
'-x+1/2, -y+1/2, -z'
'x+1/2, -y+1/2, z-1/2'

loop_
_atom_site_label
_atom_site_fract_x
_atom_site_fract_y
_atom_site_fract_z
_atom_site_U_iso_or_equiv
_atom_site_adp_type
_atom_site_calc_flag
_atom_site_refinement_flags
_atom_site_occupancy
_atom_site_disorder_assembly
_atom_site_disorder_group
_atom_site_type_symbol
S1 0.24097(9) 0.28058(17) 0.25123(11) 0.1142(8) Uani d U 1 . . S
C2 0.2113(3) 0.4050(6) 0.2379(3) 0.106(2) Uani d . 1 . . C
N3 0.2571(2) 0.4739(4) 0.2616(3) 0.0794(13) Uani d U 1 . . N
C4 0.3231(2) 0.4311(3) 0.2963(3) 0.0542(10) Uani d . 1 A . C
C41 0.3839(2) 0.5007(3) 0.3288(3) 0.0613(11) Uani d . 1 . . C
C42 0.3709(3) 0.5699(4) 0.4120(4) 0.0876(15) Uani d . 1 A . C
H41 0.3279 0.6088 0.3869 0.109 Uiso calc R 1 . . H
H42 0.4105 0.6166 0.4329 0.109 Uiso calc R 1 . . H
H43 0.3662 0.5286 0.4695 0.109 Uiso calc R 1 . . H
C43 0.3915(3) 0.5650(4) 0.2384(4) 0.0886(16) Uani d . 1 A . C
H44 0.4036 0.5209 0.1875 0.111 Uiso calc R 1 . . H
H45 0.4285 0.6155 0.2604 0.111 Uiso calc R 1 . . H
H46 0.3471 0.5996 0.2097 0.111 Uiso calc R 1 . . H
C44 0.4510(2) 0.4391(4) 0.3677(4) 0.0772(14) Uani d . 1 A . C
H47 0.4464 0.3986 0.4258 0.097 Uiso calc R 1 . . H
H48 0.4909 0.4854 0.3876 0.097 Uiso calc R 1 . . H
H49 0.4586 0.3938 0.3145 0.097 Uiso calc R 1 . . H
C5 0.3236(2) 0.3286(4) 0.2952(3) 0.0656(12) Uani d . 1 A . C
H5 0.3645 0.2882 0.3162 0.082 Uiso calc R 1 . . H
N21A 0.1424(4) 0.4661(8) 0.2026(6) 0.055(2) Uani d PDU 0.50 A 1 N
H21A 0.1411 0.5328 0.2054 0.069 Uiso calc PR 0.50 A 1 H
N21B 0.1382(3) 0.3847(5) 0.1981(4) 0.0399(14) Uani d PDU 0.50 A 2 N
H21B 0.1190 0.3243 0.1859 0.050 Uiso calc PR 0.50 A 2 H
C22A 0.0865(4) 0.4115(9) 0.1684(6) 0.053(2) Uani d PDU 0.50 A 1 C
H22A 0.0855 0.3396 0.1637 0.067 Uiso calc PR 0.50 A 1 H
C22B 0.1035(5) 0.4758(7) 0.1825(6) 0.038(2) Uani d PDU 0.50 A 2 C
H22B 0.1279 0.5380 0.1991 0.047 Uiso calc PR 0.50 A 2 H
C23 0.0287(3) 0.4745(5) 0.1399(3) 0.0792(16) Uani d . 1 . . C
C24 -0.0184(4) 0.3869(5) 0.1094(4) 0.094(2) Uani d . 1 . . C
O24 0.0001(3) 0.2990(3) 0.1145(3) 0.136(2) Uani d . 1 . . O
O25 -0.08609(18) 0.4120(2) 0.0742(2) 0.0738(10) Uani d . 1 . . O
C26 -0.1363(4) 0.3312(4) 0.0391(4) 0.0941(19) Uani d . 1 . . C
H261 -0.1395 0.2856 0.0951 0.118 Uiso calc R 1 A . H
H262 -0.1222 0.2908 -0.0138 0.118 Uiso calc R 1 . . H
C27 -0.2053(4) 0.3834(4) -0.0023(4) 0.0972(19) Uani d . 1 . . C
H271 -0.2180 0.4237 0.0508 0.121 Uiso calc R 1 . . H
H272 -0.2415 0.3324 -0.0270 0.121 Uiso calc R 1 . . H
H273 -0.2011 0.4282 -0.0577 0.111(18) Uiso calc R 1 . . H
C28 0.0096(2) 0.5791(4) 0.1345(3) 0.0664(13) Uani d . 1 . . C
O28 0.05313(16) 0.6464(3) 0.1580(2) 0.0939(13) Uani d . 1 . . O
O29 -0.05840(13) 0.5982(2) 0.1018(2) 0.0588(8) Uani d . 1 . . O
C30 -0.0786(2) 0.7033(3) 0.0974(3) 0.0608(11) Uani d . 1 . . C
H301 -0.0563 0.7410 0.0508 0.076 Uiso calc R 1 A . H
H302 -0.0643 0.7348 0.1647 0.076 Uiso calc R 1 . . H
C31 -0.1565(2) 0.7051(4) 0.0607(3) 0.0674(13) Uani d . 1 . . C
H311 -0.1697 0.6762 -0.0070 0.084 Uiso calc R 1 . . H
H312 -0.1732 0.7753 0.0592 0.084 Uiso calc R 1 . . H
H313 -0.1776 0.6649 0.1060 0.084 Uiso calc R 1 . . H

loop_
_atom_site_aniso_label
_atom_site_aniso_U_11
_atom_site_aniso_U_22
_atom_site_aniso_U_33
_atom_site_aniso_U_12
_atom_site_aniso_U_13
_atom_site_aniso_U_23
S1 0.0885(12) 0.1802(18) 0.0810(10) -0.0665(11) 0.0342(8) -0.0454(10)
N3 0.046(2) 0.138(4) 0.056(2) 0.032(2) 0.0141(18) 0.027(2)
C4 0.043(2) 0.072(3) 0.047(2) 0.015(2) 0.0091(17) 0.0065(19)
C41 0.051(2) 0.062(3) 0.069(3) 0.010(2) 0.011(2) -0.003(2)
C42 0.089(4) 0.081(3) 0.091(3) 0.006(3) 0.018(3) -0.014(3)
C43 0.085(4) 0.082(4) 0.105(4) 0.005(3) 0.036(3) 0.014(3)
C44 0.039(2) 0.099(4) 0.088(3) -0.003(2) 0.003(2) -0.007(3)
C5 0.057(3) 0.085(4) 0.055(2) -0.005(2) 0.013(2) -0.007(2)
C24 0.126(5) 0.112(5) 0.061(3) 0.078(4) 0.055(3) 0.045(3)
O24 0.198(5) 0.111(3) 0.121(3) 0.090(4) 0.084(3) 0.048(3)
O25 0.091(3) 0.065(2) 0.0689(19) 0.0110(19) 0.0272(18) 0.0047(15)
C26 0.151(6) 0.063(3) 0.082(3) -0.015(4) 0.055(4) 0.001(3)
C27 0.130(5) 0.091(4) 0.069(3) -0.053(4) 0.022(3) 0.002(3)
C28 0.042(3) 0.116(4) 0.041(2) 0.019(3) 0.0111(18) 0.015(2)
O28 0.0385(17) 0.169(4) 0.070(2) -0.023(2) 0.0053(15) -0.004(2)
O29 0.0391(15) 0.073(2) 0.0623(16) 0.0056(14) 0.0083(12) 0.0036(14)
C30 0.047(2) 0.071(3) 0.062(2) -0.006(2) 0.0081(19) 0.001(2)
C31 0.053(3) 0.081(3) 0.068(3) 0.009(2) 0.013(2) 0.001(2)
C2 0.047(3) 0.228(6) 0.044(2) 0.000(4) 0.014(2) -0.003(4)
N21A 0.043(5) 0.072(7) 0.048(4) 0.007(5) 0.004(4) 0.001(4)
N21B 0.038(4) 0.029(4) 0.050(3) -0.003(3) 0.006(3) -0.002(3)
C22A 0.053(6) 0.057(6) 0.050(5) 0.013(6) 0.012(4) 0.005(5)
C22B 0.044(6) 0.032(5) 0.038(4) 0.001(5) 0.012(5) 0.004(4)
C23 0.060(3) 0.132(5) 0.051(2) 0.033(3) 0.023(2) 0.024(3)

loop_
_atom_type_symbol
_atom_type_description
_atom_type_scat_dispersion_real
_atom_type_scat_dispersion_imag
_atom_type_scat_source
C C 0.0033 0.0016 'International Tables Vol C Tables 4.2.6.8 and 6.1.1.4'
H H 0.0000 0.0000 'International Tables Vol C Tables 4.2.6.8 and 6.1.1.4'
N N 0.0061 0.0033 'International Tables Vol C Tables 4.2.6.8 and 6.1.1.4'
O O 0.0106 0.0060 'International Tables Vol C Tables 4.2.6.8 and 6.1.1.4'
S S 0.1246 0.1234 'International Tables Vol C Tables 4.2.6.8 and 6.1.1.4'

loop_
_geom_angle_atom_site_label_1
_geom_angle_atom_site_label_2
_geom_angle_atom_site_label_3
_geom_angle
C5 S1 C2 87.4(3)
C2 N3 C4 110.3(5)
C5 C4 N3 114.2(4)
C5 C4 C41 127.7(4)
N3 C4 C41 118.1(4)
C4 C41 C42 109.1(4)
C4 C41 C44 110.0(4)
C42 C41 C44 109.7(4)
C4 C41 C43 108.8(4)
C42 C41 C43 109.7(4)
C44 C41 C43 109.4(4)
C41 C42 H41 109.5
C41 C42 H42 109.5
H41 C42 H42 109.5
C41 C42 H43 109.5
H41 C42 H43 109.5
H42 C42 H43 109.5
C41 C43 H44 109.5
C41 C43 H45 109.5
H44 C43 H45 109.5
C41 C43 H46 109.5
H44 C43 H46 109.5
H45 C43 H46 109.5
C41 C44 H47 109.5
C41 C44 H48 109.5
H47 C44 H48 109.5
C41 C44 H49 109.5
H47 C44 H49 109.5
H48 C44 H49 109.5
C4 C5 S1 111.3(4)
C4 C5 H5 124.3
S1 C5 H5 124.3
O24 C24 O25 121.0(8)
O24 C24 C23 124.8(6)
O25 C24 C23 114.3(4)
C24 O25 C26 118.4(5)
O25 C26 C27 105.7(4)
O25 C26 H261 110.6
C27 C26 H261 110.6
O25 C26 H262 110.6
C27 C26 H262 110.6
H261 C26 H262 108.7
C26 C27 H271 109.5
C26 C27 H272 109.5
H271 C27 H272 109.5
C26 C27 H273 109.5
H271 C27 H273 109.5
H272 C27 H273 109.5
O28 C28 O29 122.5(5)
O28 C28 C23 121.9(4)
O29 C28 C23 115.6(5)
C28 O29 C30 116.2(4)
O29 C30 C31 106.3(3)
O29 C30 H301 110.5
C31 C30 H301 110.5
O29 C30 H302 110.5
C31 C30 H302 110.5
H301 C30 H302 108.7
C30 C31 H311 109.5
C30 C31 H312 109.5
H311 C31 H312 109.5
C30 C31 H313 109.5
H311 C31 H313 109.5
H312 C31 H313 109.5
N3 C2 N21A 102.9(7)
N3 C2 S1 116.8(4)
N21A C2 S1 140.3(6)
C22A N21A C2 115.2(9)
C22A N21A H21A 122.4
C2 N21A H21A 122.4
N21A C22A C23 109.6(10)
N21A C22A H22A 125.2
C23 C22A H22A 125.2
C22A C23 C28 141.5(7)
C22A C23 C24 91.7(6)
C28 C23 C24 126.9(4)
C22B N21B H21B 125.9
N21B C22B H22B 120.9

loop_
_geom_bond_atom_site_label_1
_geom_bond_atom_site_label_2
_geom_bond_site_symmetry_2
_geom_bond_distance
_geom_bond_publ_flag
S1 C5 . 1.715(5) ?
S1 C2 . 1.736(8) ?
C2 N21A . 1.552(9) ?
N3 C2 . 1.266(7) ?
N3 C4 . 1.392(5) ?
C4 C5 . 1.352(6) ?
C4 C41 . 1.487(6) ?
C41 C42 . 1.528(6) ?
C41 C44 . 1.534(6) ?
C41 C43 . 1.537(6) ?
C42 H41 . 0.98 ?
C42 H42 . 0.98 ?
C42 H43 . 0.98 ?
C43 H44 . 0.98 ?
C43 H45 . 0.98 ?
C43 H46 . 0.98 ?
C44 H47 . 0.98 ?
C44 H48 . 0.98 ?
C44 H49 . 0.98 ?
C5 H5 . 0.95 ?
N21A C22A . 1.305(11) ?
N21A H21A . 0.88 ?
C22A C23 . 1.386(10) ?
C22A H22A . 0.95 ?
N21B C22B . 1.371(9) ?
N21B H21B . 0.88 ?
C22B H22B . 0.95 ?
C24 O24 . 1.212(6) ?
C24 O25 . 1.345(6) ?
C24 C23 . 1.478(8) ?
O25 C26 . 1.453(6) ?
C26 C27 . 1.507(8) ?
C26 H261 . 0.99 ?
C26 H262 . 0.99 ?
C27 H271 . 0.98 ?
C27 H272 . 0.98 ?
C27 H273 . 0.98 ?
C28 O28 . 1.222(6) ?
C28 O29 . 1.329(5) ?
C28 C23 . 1.426(7) ?
O29 C30 . 1.439(5) ?
C30 C31 . 1.494(5) ?
C30 H301 . 0.99 ?
C30 H302 . 0.99 ?
C31 H311 . 0.98 ?
C31 H312 . 0.98 ?
C31 H313 . 0.98 ?

loop_
_geom_hbond_atom_site_label_D
_geom_hbond_atom_site_label_H
_geom_hbond_atom_site_label_A
_geom_hbond_site_symmetry_A
_geom_hbond_distance_DH
_geom_hbond_distance_HA
_geom_hbond_distance_DA
_geom_hbond_angle_DHA
_geom_hbond_publ_flag
N21A H21A O28 . 0.88 2.26 2.931(10) 132.5 yes
N21B H21B O24 . 0.88 2.33 2.913(9) 123.4 yes
C5 H5 O28 4_545 0.95 2.44 3.363(7) 163.0 yes

loop_
_geom_torsion_atom_site_label_1
_geom_torsion_atom_site_label_2
_geom_torsion_atom_site_label_3
_geom_torsion_atom_site_label_4
_geom_torsion
C2 N3 C4 C5 1.2(5)
C2 N3 C4 C41 -179.4(4)
C5 C4 C41 C42 -123.1(4)
N3 C4 C41 C42 57.6(5)
C5 C4 C41 C44 -2.7(5)
N3 C4 C41 C44 178.0(3)
C5 C4 C41 C43 117.2(4)
N3 C4 C41 C43 -62.1(4)
N3 C4 C5 S1 -0.4(4)
C41 C4 C5 S1 -179.8(3)
C2 S1 C5 C4 -0.3(3)
O24 C24 O25 C26 -2.1(6)
C23 C24 O25 C26 177.9(4)
C24 O25 C26 C27 -175.8(3)
O28 C28 O29 C30 -1.3(5)
C23 C28 O29 C30 179.1(3)
C28 O29 C30 C31 -179.0(3)
C4 N3 C2 N21A 179.5(4)
C4 N3 C2 S1 -1.4(5)
C5 S1 C2 N3 1.0(4)
C5 S1 C2 N21A 179.7(6)
N3 C2 N21A C22A 176.4(6)
S1 C2 N21A C22A -2.4(10)
C2 N21A C22A C23 179.7(5)
N21A C22A C23 C28 0.6(11)
N21A C22A C23 C24 -179.6(6)
O28 C28 C23 C22A 2.8(9)
O29 C28 C23 C22A -177.7(6)
O28 C28 C23 C24 -177.0(4)
O29 C28 C23 C24 2.5(6)
O24 C24 C23 C22A -0.4(6)
O25 C24 C23 C22A 179.6(4)
O24 C24 C23 C28 179.4(4)
O25 C24 C23 C28 -0.6(6)
